data_4343594
loop_
_publ_author_name
'le Berre, F.'
'Hamard, C.'
'Pena, O.'
'Wojakowski, A.'

_publ_section_title
;
 Structural studies on single crystals of Chevrel phase selenides RE Mo6
 Se8 (RE= La, Ce, Pr, Nd, or Sm) at 298 K
;
_journal_name_full 'Inorganic Chemistry'
_journal_page_first 1100
_journal_page_last 1105
_journal_volume 39
_journal_year 2000
_chemical_formula_sum 'Ce0.92 Mo6 Se8'
_space_group_IT_number 148
_symmetry_space_group_name_Hall '-P 3*'
_symmetry_space_group_name_H-M 'R -3 :R'
_cell_angle_alpha 88.69
_cell_angle_beta 88.69
_cell_angle_gamma 88.69
_cell_formula_units_Z 1
_cell_length_a 6.7473
_cell_length_b 6.7473
_cell_length_c 6.7473
_cell_volume 306.941
_citation_journal_id_ASTM INOCAJ
_cod_data_source_file leBerre_INOCAJ_2000_1113.cif
_cod_data_source_block Ce0.92Mo6Se8
_cod_original_cell_volume 306.9407
_cod_original_sg_symbol_Hall '-R 3 (-y+z,x+z,-x+y+z)'
_cod_database_code 4343594

loop_
_symmetry_equiv_pos_as_xyz
x,y,z
z,x,y
y,z,x
-x,-y,-z
-z,-x,-y
-y,-z,-x

loop_
_atom_site_label
_atom_site_type_symbol
_atom_site_fract_x
_atom_site_fract_y
_atom_site_fract_z
_atom_site_occupancy
_atom_site_U_iso_or_equiv
Se1 Se-2 0.12069 0.75443 0.37699 1 0.0
Ce1 Ce+3 0 0 0 0.924 0.0
Mo1 Mo+2 0.57726 0.43857 0.76539 1 0.0
Se2 Se-2 0.24139 0.24139 0.24139 1 0.0
